data_2242810
loop_
_publ_author_name
'Jochriem, Markus'
'Wurst, Klaus'
'Kopacka, Holger'
'Bildstein, Benno'

_publ_section_title
;
 Crystal structures of 1'-aminocobaltocenium-1-carboxylic acid chloride
 monohydrate and of its azo dye
 1'-[2-(1-amino-2,6-dimethylphenyl)diazen-1-yl]cobaltocenium-1-carboxylic
 acid hexafluoridophosphate monohydrate
;
_journal_coeditor_code WM5478
_journal_issue 2
_journal_name_full 'Acta Crystallographica Section E'
_journal_page_first 208
_journal_page_last 213
_journal_paper_doi 10.1107/S2056989019000562
_journal_volume 75
_journal_year 2019
_chemical_formula_iupac '[Co (C13 H14 N3) (C6 H5 O2)] P F6, H2 O'
_chemical_formula_moiety 'C19 H19 Co N3 O2 +, F6 P -, H2 O'
_chemical_formula_sum 'C19 H21 Co F6 N3 O3 P'
_chemical_formula_weight 543.29
_chemical_name_systematic
'1'-[2-(1-Amino-2,6-dimethylphenyl)diazen-1-yl]cobaltocenium-1-carboxylic acid hexafluoridophosphate monohydrate'
_space_group_crystal_system triclinic
_space_group_IT_number 2
_space_group_name_Hall '-P 1'
_space_group_name_H-M_alt 'P -1'
_symmetry_space_group_name_Hall '-P 1'
_symmetry_space_group_name_H-M 'P -1'
_atom_sites_solution_hydrogens mixed
_audit_creation_method SHELXL-2014/7
_cell_angle_alpha 74.415(3)
_cell_angle_beta 78.183(2)
_cell_angle_gamma 73.798(2)
_cell_formula_units_Z 2
_cell_length_a 7.9891(4)
_cell_length_b 9.4310(5)
_cell_length_c 15.5425(8)
_cell_measurement_reflns_used 8266
_cell_measurement_temperature 191(2)
_cell_measurement_theta_max 25.3
_cell_measurement_theta_min 2.3
_cell_volume 1072.48(10)
_computing_cell_refinement
;
SAINT (Bruker, 2013)
;
_computing_data_collection
;
APEX3 (Bruker, 2013)
;
_computing_data_reduction
;
SAINT (Bruker, 2013)
;
_computing_molecular_graphics
;
<i>CHEMDRAW</i> (Cambridge Soft, 2001) and
ORTEP-3 for Windows (Farrugia,
2012)
;
_computing_publication_material
;
publCIF (Westrip, 2010)
;
_computing_structure_refinement
;
SHELXL (Sheldrick, 2015b)
;
_computing_structure_solution
;
SHELXT (Sheldrick, 2015a)
;
_diffrn_ambient_temperature 191(2)
_diffrn_detector_area_resol_mean 10.4
_diffrn_measured_fraction_theta_full 0.999
_diffrn_measured_fraction_theta_max 0.998
_diffrn_measurement_device_type 'Bruker D8 QUEST PHOTON 100'
_diffrn_measurement_method '\f and \w scans'
_diffrn_radiation_monochromator 'multi layered optics'
_diffrn_radiation_type MoK\a
_diffrn_radiation_wavelength 0.71073
_diffrn_reflns_av_R_equivalents 0.0432
_diffrn_reflns_av_unetI/netI 0.0287
_diffrn_reflns_limit_h_max 9
_diffrn_reflns_limit_h_min -9
_diffrn_reflns_limit_k_max 11
_diffrn_reflns_limit_k_min -11
_diffrn_reflns_limit_l_max 18
_diffrn_reflns_limit_l_min -18
_diffrn_reflns_number 20686
_diffrn_reflns_theta_full 25.242
_diffrn_reflns_theta_max 25.390
_diffrn_reflns_theta_min 2.308
_diffrn_source 'Incoatec Microfocus'
_exptl_absorpt_coefficient_mu 0.954
_exptl_absorpt_correction_T_max 0.901
_exptl_absorpt_correction_T_min 0.826
_exptl_absorpt_correction_type multi-scan
_exptl_absorpt_process_details
;
(<i>SADABS</i>; Krause <i>et al.</i>,  2015)
;
_exptl_crystal_colour brown
_exptl_crystal_density_diffrn 1.682
_exptl_crystal_description plate
_exptl_crystal_F_000 552
_exptl_crystal_size_max 0.160
_exptl_crystal_size_mid 0.160
_exptl_crystal_size_min 0.030
_refine_diff_density_max 0.542
_refine_diff_density_min -0.311
_refine_ls_extinction_method none
_refine_ls_goodness_of_fit_ref 1.042
_refine_ls_hydrogen_treatment mixed
_refine_ls_matrix_type full
_refine_ls_number_parameters 372
_refine_ls_number_reflns 3945
_refine_ls_number_restraints 5
_refine_ls_restrained_S_all 1.042
_refine_ls_R_factor_all 0.0484
_refine_ls_R_factor_gt 0.0351
_refine_ls_shift/su_max 0.001
_refine_ls_shift/su_mean 0.000
_refine_ls_structure_factor_coef Fsqd
_refine_ls_weighting_details 'w=1/[\s^2^(Fo^2^)+(0.0353P)^2^+0.9559P] where P=(Fo^2^+2Fc^2^)/3'
_refine_ls_weighting_scheme calc
_refine_ls_wR_factor_gt 0.0791
_refine_ls_wR_factor_ref 0.0855
_reflns_number_gt 3290
_reflns_number_total 3945
_reflns_threshold_expression 'I > 2\s(I)'
_cod_data_source_file wm5478sup1.cif
_cod_data_source_block 5
_cod_database_code 2242810
_shelx_space_group_comment
;
The symmetry employed for this shelxl refinement is uniquely defined
by the following loop, which should always be used as a source of
symmetry information in preference to the above space-group names.
They are only intended as comments.
;
_shelx_estimated_absorpt_t_min 0.862
_shelx_estimated_absorpt_t_max 0.972

loop_
_space_group_symop_operation_xyz
'x, y, z'
'-x, -y, -z'

loop_
_atom_site_type_symbol
_atom_site_label
_atom_site_fract_x
_atom_site_fract_y
_atom_site_fract_z
_atom_site_U_iso_or_equiv
_atom_site_adp_type
_atom_site_calc_flag
_atom_site_occupancy
_atom_site_disorder_assembly
_atom_site_disorder_group
Co Co1 0.45960(4) 0.32404(4) 0.84877(2) 0.02519(11) Uani d 1 . .
O O1 0.6004(3) 0.7001(2) 0.75554(15) 0.0513(6) Uani d 1 . .
O O2 0.8374(3) 0.5069(2) 0.75963(15) 0.0469(5) Uani d 1 . .
H H2O 0.895(5) 0.564(4) 0.722(2) 0.091(14) Uiso d 1 . .
N N1 0.3994(3) 0.5104(3) 0.65242(15) 0.0361(5) Uani d 1 . .
N N2 0.5502(3) 0.5139(3) 0.60815(14) 0.0352(5) Uani d 1 . .
N N3 0.6392(4) 1.0108(3) 0.33140(16) 0.0381(5) Uani d 1 . .
H H1N 0.746(3) 1.013(4) 0.303(2) 0.057(10) Uiso d 1 . .
H H2N 0.549(3) 1.087(3) 0.317(2) 0.057(10) Uiso d 1 . .
C C1 0.5893(3) 0.4716(3) 0.86280(16) 0.0280(5) Uani d 1 . .
C C2 0.6649(4) 0.3213(3) 0.90866(18) 0.0350(6) Uani d 1 . .
H H2 0.7831 0.2661 0.8968 0.042 Uiso calc 1 . .
C C3 0.5322(4) 0.2695(3) 0.97471(18) 0.0449(7) Uani d 1 . .
H H3 0.5459 0.1732 1.0155 0.054 Uiso calc 1 . .
C C4 0.3756(4) 0.3851(4) 0.96977(18) 0.0462(8) Uani d 1 . .
H H4 0.2657 0.3796 1.0064 0.055 Uiso calc 1 . .
C C5 0.4106(4) 0.5106(3) 0.90090(18) 0.0366(6) Uani d 1 . .
H H5 0.3287 0.6042 0.8834 0.044 Uiso calc 1 . .
C C6 0.4099(4) 0.3705(3) 0.71763(16) 0.0327(6) Uani d 1 . .
C C7 0.5527(4) 0.2416(3) 0.73550(17) 0.0339(6) Uani d 1 . .
H H7 0.6701 0.2312 0.7053 0.041 Uiso calc 1 . .
C C8 0.4880(4) 0.1317(3) 0.80667(18) 0.0379(6) Uani d 1 . .
H H8 0.5542 0.0336 0.8314 0.046 Uiso calc 1 . .
C C9 0.3095(4) 0.1925(3) 0.83431(18) 0.0403(7) Uani d 1 . .
H H9 0.2345 0.1427 0.8811 0.048 Uiso calc 1 . .
C C10 0.2603(4) 0.3404(3) 0.78064(18) 0.0390(6) Uani d 1 . .
H H10 0.1473 0.4078 0.7857 0.047 Uiso calc 1 . .
C C11 0.6753(3) 0.5731(3) 0.78691(18) 0.0330(6) Uani d 1 . .
C C12 0.5566(4) 0.6439(3) 0.53849(16) 0.0326(6) Uani d 1 . .
C C13 0.7250(4) 0.6491(3) 0.49348(17) 0.0351(6) Uani d 1 . .
H H13 0.8212 0.5671 0.5109 0.042 Uiso calc 1 . .
C C14 0.7569(4) 0.7695(3) 0.42443(17) 0.0350(6) Uani d 1 . .
C C15 0.6122(3) 0.8902(3) 0.39860(16) 0.0310(6) Uani d 1 . .
C C16 0.4380(3) 0.8863(3) 0.44206(16) 0.0316(6) Uani d 1 . .
C C17 0.4144(4) 0.7632(3) 0.51119(16) 0.0345(6) Uani d 1 . .
H H17 0.2988 0.7593 0.5410 0.041 Uiso calc 1 . .
C C18 0.9404(4) 0.7752(4) 0.3787(2) 0.0503(8) Uani d 1 . .
H H18A 1.0240 0.6850 0.4065 0.076 Uiso calc 1 . .
H H18B 0.9683 0.8662 0.3854 0.076 Uiso calc 1 . .
H H18C 0.9486 0.7782 0.3145 0.076 Uiso calc 1 . .
C C19 0.2862(4) 1.0137(3) 0.41259(19) 0.0406(7) Uani d 1 . .
H H19A 0.1771 0.9950 0.4507 0.061 Uiso calc 1 . .
H H19B 0.2775 1.0203 0.3496 0.061 Uiso calc 1 . .
H H19C 0.3046 1.1091 0.4182 0.061 Uiso calc 1 . .
P P1 1.02857(10) 1.13338(9) 0.12566(5) 0.0440(2) Uani d 1 . .
F F1 0.8815(9) 1.0964(8) 0.0890(6) 0.108(2) Uani d 0.5 A 1
F F2 1.1759(6) 1.1734(6) 0.1606(5) 0.0803(14) Uani d 0.5 A 1
F F3 0.9908(6) 1.2937(6) 0.0619(6) 0.090(2) Uani d 0.5 A 1
F F4 1.0704(9) 0.9680(7) 0.1867(4) 0.088(3) Uani d 0.5 A 1
F F5 0.8818(13) 1.1883(11) 0.2032(6) 0.083(3) Uani d 0.5 A 1
F F6 1.1786(15) 1.0780(13) 0.0534(6) 0.105(4) Uani d 0.5 A 1
F F1A 0.9618(12) 1.1992(12) 0.0352(5) 0.142(3) Uani d 0.5 A 2
F F2A 1.0947(12) 1.0805(10) 0.2208(4) 0.141(3) Uani d 0.5 A 2
F F3A 1.0275(11) 1.3037(7) 0.1226(5) 0.113(3) Uani d 0.5 A 2
F F4A 1.0215(11) 0.9684(8) 0.1367(7) 0.118(3) Uani d 0.5 A 2
F F5A 0.8398(14) 1.1641(10) 0.1748(9) 0.179(7) Uani d 0.5 A 2
F F6A 1.2124(13) 1.0946(12) 0.0709(8) 0.138(6) Uani d 0.5 A 2
O O3 1.0363(3) 0.6853(3) 0.65768(18) 0.0613(7) Uani d 1 . .
H H3A 1.145(3) 0.639(4) 0.650(2) 0.074 Uiso d 1 . .
H H3B 1.037(5) 0.747(4) 0.687(2) 0.074 Uiso d 1 . .

loop_
_atom_site_aniso_label
_atom_site_aniso_U_11
_atom_site_aniso_U_22
_atom_site_aniso_U_33
_atom_site_aniso_U_12
_atom_site_aniso_U_13
_atom_site_aniso_U_23
Co1 0.02688(19) 0.02523(18) 0.02200(18) -0.00943(13) -0.00294(12) 0.00010(13)
O1 0.0437(12) 0.0342(12) 0.0620(14) -0.0097(9) -0.0085(10) 0.0136(10)
O2 0.0301(11) 0.0478(12) 0.0540(13) -0.0124(9) 0.0035(9) -0.0004(10)
N1 0.0384(13) 0.0396(13) 0.0323(12) -0.0122(10) -0.0057(10) -0.0077(10)
N2 0.0373(13) 0.0398(13) 0.0321(12) -0.0150(10) -0.0042(10) -0.0083(10)
N3 0.0470(16) 0.0303(13) 0.0344(13) -0.0147(11) -0.0037(11) 0.0015(10)
C1 0.0291(13) 0.0281(13) 0.0287(13) -0.0080(10) -0.0059(10) -0.0067(10)
C2 0.0380(15) 0.0338(14) 0.0363(15) -0.0084(11) -0.0174(12) -0.0037(11)
C3 0.072(2) 0.0444(17) 0.0244(14) -0.0280(16) -0.0155(13) 0.0040(12)
C4 0.0558(19) 0.063(2) 0.0282(14) -0.0323(16) 0.0116(13) -0.0178(14)
C5 0.0375(15) 0.0362(15) 0.0373(15) -0.0087(12) 0.0005(12) -0.0145(12)
C6 0.0462(16) 0.0307(14) 0.0247(13) -0.0169(12) -0.0096(11) -0.0004(10)
C7 0.0374(15) 0.0374(15) 0.0305(14) -0.0143(12) -0.0001(11) -0.0116(11)
C8 0.0528(18) 0.0266(14) 0.0368(15) -0.0132(12) -0.0126(13) -0.0024(11)
C9 0.0482(17) 0.0484(17) 0.0306(14) -0.0320(14) -0.0096(12) 0.0051(12)
C10 0.0321(15) 0.0485(17) 0.0370(15) -0.0121(12) -0.0116(12) -0.0030(13)
C11 0.0298(14) 0.0337(15) 0.0360(14) -0.0116(11) -0.0057(11) -0.0035(12)
C12 0.0466(16) 0.0268(13) 0.0241(13) -0.0124(11) -0.0073(11) 0.0002(10)
C13 0.0408(15) 0.0322(14) 0.0308(14) -0.0107(12) -0.0073(11) -0.0008(11)
C14 0.0407(15) 0.0342(14) 0.0304(14) -0.0137(12) -0.0044(11) -0.0030(11)
C15 0.0435(15) 0.0291(13) 0.0236(12) -0.0157(11) -0.0035(11) -0.0048(10)
C16 0.0418(15) 0.0300(13) 0.0244(13) -0.0110(11) -0.0031(11) -0.0070(10)
C17 0.0427(16) 0.0402(15) 0.0256(13) -0.0212(12) 0.0033(11) -0.0096(11)
C18 0.0426(17) 0.0498(18) 0.0515(18) -0.0149(14) -0.0056(14) 0.0038(15)
C19 0.0439(17) 0.0366(15) 0.0388(16) -0.0082(12) -0.0016(12) -0.0089(12)
P1 0.0332(4) 0.0384(4) 0.0465(4) -0.0085(3) 0.0011(3) 0.0085(3)
F1 0.076(4) 0.119(5) 0.139(6) -0.058(4) -0.049(4) 0.015(5)
F2 0.058(3) 0.085(4) 0.114(4) -0.017(3) -0.029(3) -0.036(4)
F3 0.039(2) 0.050(3) 0.122(6) 0.002(2) 0.019(3) 0.043(3)
F4 0.086(5) 0.048(3) 0.075(4) 0.005(3) 0.024(3) 0.028(3)
F5 0.088(6) 0.090(5) 0.067(3) -0.024(4) 0.030(3) -0.036(3)
F6 0.128(9) 0.098(6) 0.056(3) -0.013(5) 0.049(4) -0.026(4)
F1A 0.155(7) 0.152(8) 0.096(5) 0.018(6) -0.083(5) 0.002(5)
F2A 0.240(9) 0.110(6) 0.063(4) -0.009(6) -0.071(5) -0.002(4)
F3A 0.185(8) 0.060(4) 0.099(5) -0.057(4) 0.013(5) -0.019(4)
F4A 0.116(6) 0.049(4) 0.194(9) -0.035(4) -0.003(6) -0.031(6)
F5A 0.064(5) 0.073(6) 0.249(14) 0.029(4) 0.091(7) 0.081(7)
F6A 0.034(3) 0.095(7) 0.178(11) 0.016(3) 0.024(5) 0.083(7)
O3 0.0341(12) 0.0587(16) 0.0721(17) -0.0104(11) 0.0085(11) 0.0039(12)

loop_
_atom_type_symbol
_atom_type_description
_atom_type_scat_dispersion_real
_atom_type_scat_dispersion_imag
_atom_type_scat_source
C C 0.0033 0.0016 'International Tables Vol C Tables 4.2.6.8 and 6.1.1.4'
H H 0.0000 0.0000 'International Tables Vol C Tables 4.2.6.8 and 6.1.1.4'
N N 0.0061 0.0033 'International Tables Vol C Tables 4.2.6.8 and 6.1.1.4'
O O 0.0106 0.0060 'International Tables Vol C Tables 4.2.6.8 and 6.1.1.4'
F F 0.0171 0.0103 'International Tables Vol C Tables 4.2.6.8 and 6.1.1.4'
P P 0.1023 0.0942 'International Tables Vol C Tables 4.2.6.8 and 6.1.1.4'
Co Co 0.3494 0.9721 'International Tables Vol C Tables 4.2.6.8 and 6.1.1.4'

loop_
_geom_angle_atom_site_label_1
_geom_angle_atom_site_label_2
_geom_angle_atom_site_label_3
_geom_angle
C8 Co1 C1 144.40(11)
C8 Co1 C9 40.48(12)
C1 Co1 C9 174.67(11)
C8 Co1 C7 40.90(10)
C1 Co1 C7 113.95(10)
C9 Co1 C7 68.65(11)
C8 Co1 C2 113.50(11)
C1 Co1 C2 41.12(10)
C9 Co1 C2 143.37(11)
C7 Co1 C2 109.64(11)
C8 Co1 C10 68.40(12)
C1 Co1 C10 135.01(11)
C9 Co1 C10 40.70(11)
C7 Co1 C10 68.79(11)
C2 Co1 C10 175.35(11)
C8 Co1 C5 174.07(11)
C1 Co1 C5 40.70(10)
C9 Co1 C5 134.61(12)
C7 Co1 C5 144.43(11)
C2 Co1 C5 68.73(11)
C10 Co1 C5 109.82(12)
C8 Co1 C4 134.27(11)
C1 Co1 C4 68.36(10)
C9 Co1 C4 109.53(11)
C7 Co1 C4 174.18(12)
C2 Co1 C4 68.28(12)
C10 Co1 C4 113.72(12)
C5 Co1 C4 40.63(11)
C8 Co1 C3 109.59(11)
C1 Co1 C3 68.37(10)
C9 Co1 C3 113.47(11)
C7 Co1 C3 134.63(12)
C2 Co1 C3 40.43(11)
C10 Co1 C3 143.69(12)
C5 Co1 C3 68.24(12)
C4 Co1 C3 40.39(13)
C8 Co1 C6 68.24(11)
C1 Co1 C6 110.41(10)
C9 Co1 C6 68.23(10)
C7 Co1 C6 40.71(11)
C2 Co1 C6 135.43(11)
C10 Co1 C6 40.65(10)
C5 Co1 C6 114.40(11)
C4 Co1 C6 144.43(13)
C3 Co1 C6 174.79(12)
C11 O2 H2O 115(3)
N2 N1 C6 109.2(2)
N1 N2 C12 114.9(2)
C15 N3 H1N 120(2)
C15 N3 H2N 119(2)
H1N N3 H2N 121(3)
C5 C1 C2 108.0(2)
C5 C1 C11 123.9(2)
C2 C1 C11 128.0(2)
C5 C1 Co1 70.02(14)
C2 C1 Co1 69.69(14)
C11 C1 Co1 124.91(18)
C3 C2 C1 107.6(2)
C3 C2 Co1 70.20(15)
C1 C2 Co1 69.19(14)
C3 C2 H2 126.2
C1 C2 H2 126.2
Co1 C2 H2 126.0
C2 C3 C4 108.4(2)
C2 C3 Co1 69.37(15)
C4 C3 Co1 69.60(16)
C2 C3 H3 125.8
C4 C3 H3 125.8
Co1 C3 H3 126.8
C3 C4 C5 108.3(2)
C3 C4 Co1 70.01(16)
C5 C4 Co1 69.60(15)
C3 C4 H4 125.9
C5 C4 H4 125.9
Co1 C4 H4 126.1
C1 C5 C4 107.7(2)
C1 C5 Co1 69.27(14)
C4 C5 Co1 69.78(16)
C1 C5 H5 126.1
C4 C5 H5 126.1
Co1 C5 H5 126.4
C10 C6 N1 121.0(2)
C10 C6 C7 107.5(2)
N1 C6 C7 131.5(2)
C10 C6 Co1 68.64(14)
N1 C6 Co1 127.67(18)
C7 C6 Co1 68.48(14)
C8 C7 C6 107.6(2)
C8 C7 Co1 69.40(15)
C6 C7 Co1 70.80(15)
C8 C7 H7 126.2
C6 C7 H7 126.2
Co1 C7 H7 125.2
C9 C8 C7 108.5(2)
C9 C8 Co1 69.78(16)
C7 C8 Co1 69.70(15)
C9 C8 H8 125.8
C7 C8 H8 125.8
Co1 C8 H8 126.3
C8 C9 C10 108.4(2)
C8 C9 Co1 69.74(15)
C10 C9 Co1 69.90(15)
C8 C9 H9 125.8
C10 C9 H9 125.8
Co1 C9 H9 126.1
C9 C10 C6 108.0(2)
C9 C10 Co1 69.39(15)
C6 C10 Co1 70.71(14)
C9 C10 H10 126.0
C6 C10 H10 126.0
Co1 C10 H10 125.5
O1 C11 O2 125.5(2)
O1 C11 C1 122.3(2)
O2 C11 C1 112.2(2)
C13 C12 C17 118.9(2)
C13 C12 N2 114.1(2)
C17 C12 N2 127.1(2)
C14 C13 C12 122.1(3)
C14 C13 H13 119.0
C12 C13 H13 119.0
C13 C14 C15 118.3(2)
C13 C14 C18 121.2(3)
C15 C14 C18 120.4(2)
N3 C15 C14 119.8(2)
N3 C15 C16 119.4(2)
C14 C15 C16 120.8(2)
C17 C16 C15 118.3(2)
C17 C16 C19 121.7(2)
C15 C16 C19 120.0(2)
C16 C17 C12 121.6(2)
C16 C17 H17 119.2
C12 C17 H17 119.2
C14 C18 H18A 109.5
C14 C18 H18B 109.5
H18A C18 H18B 109.5
C14 C18 H18C 109.5
H18A C18 H18C 109.5
H18B C18 H18C 109.5
C16 C19 H19A 109.5
C16 C19 H19B 109.5
H19A C19 H19B 109.5
C16 C19 H19C 109.5
H19A C19 H19C 109.5
H19B C19 H19C 109.5
F1A P1 F5A 90.6(6)
F1A P1 F4A 98.4(6)
F5A P1 F4A 88.8(6)
F1A P1 F6A 86.0(6)
F5A P1 F6A 174.5(9)
F4A P1 F6A 87.4(6)
F6 P1 F3 89.5(5)
F6 P1 F1 95.1(6)
F3 P1 F1 88.6(4)
F6 P1 F2 84.5(5)
F3 P1 F2 90.2(4)
F1 P1 F2 178.8(3)
F6 P1 F4 88.3(5)
F3 P1 F4 177.6(5)
F1 P1 F4 90.6(4)
F2 P1 F4 90.5(4)
F1A P1 F2A 174.7(5)
F5A P1 F2A 88.1(7)
F4A P1 F2A 86.7(4)
F6A P1 F2A 95.6(6)
F6 P1 F5 177.1(6)
F3 P1 F5 91.9(5)
F1 P1 F5 87.5(5)
F2 P1 F5 92.9(4)
F4 P1 F5 90.4(4)
F1A P1 F3A 84.8(4)
F5A P1 F3A 87.5(6)
F4A P1 F3A 175.2(4)
F6A P1 F3A 96.4(5)
F2A P1 F3A 90.0(5)
H3A O3 H3B 103(4)

loop_
_geom_bond_atom_site_label_1
_geom_bond_atom_site_label_2
_geom_bond_distance
Co1 C8 2.029(3)
Co1 C1 2.029(2)
Co1 C9 2.030(3)
Co1 C7 2.033(3)
Co1 C2 2.036(3)
Co1 C10 2.036(3)
Co1 C5 2.039(3)
Co1 C4 2.041(3)
Co1 C3 2.047(3)
Co1 C6 2.064(2)
O1 C11 1.199(3)
O2 C11 1.309(3)
O2 H2O 0.837(19)
N1 N2 1.263(3)
N1 C6 1.424(3)
N2 C12 1.407(3)
N3 C15 1.356(3)
N3 H1N 0.878(18)
N3 H2N 0.881(18)
C1 C5 1.415(4)
C1 C2 1.428(3)
C1 C11 1.486(3)
C2 C3 1.411(4)
C2 H2 0.9500
C3 C4 1.411(4)
C3 H3 0.9500
C4 C5 1.417(4)
C4 H4 0.9500
C5 H5 0.9500
C6 C10 1.424(4)
C6 C7 1.425(4)
C7 C8 1.419(4)
C7 H7 0.9500
C8 C9 1.404(4)
C8 H8 0.9500
C9 C10 1.414(4)
C9 H9 0.9500
C10 H10 0.9500
C12 C13 1.391(4)
C12 C17 1.402(4)
C13 C14 1.379(3)
C13 H13 0.9500
C14 C15 1.415(4)
C14 C18 1.501(4)
C15 C16 1.422(4)
C16 C17 1.381(3)
C16 C19 1.498(4)
C17 H17 0.9500
C18 H18A 0.9800
C18 H18B 0.9800
C18 H18C 0.9800
C19 H19A 0.9800
C19 H19B 0.9800
C19 H19C 0.9800
P1 F1A 1.517(6)
P1 F5A 1.531(8)
P1 F4A 1.534(7)
P1 F6A 1.540(9)
P1 F6 1.544(7)
P1 F3 1.556(4)
P1 F1 1.561(5)
P1 F2 1.562(4)
P1 F4 1.577(5)
P1 F2A 1.579(5)
P1 F5 1.585(8)
P1 F3A 1.592(6)
O3 H3A 0.856(19)
O3 H3B 0.835(19)

loop_
_geom_hbond_atom_site_label_D
_geom_hbond_atom_site_label_H
_geom_hbond_atom_site_label_A
_geom_hbond_site_symmetry_A
_geom_hbond_distance_DH
_geom_hbond_distance_HA
_geom_hbond_distance_DA
_geom_hbond_angle_DHA
N3 H2N O1 2_676 0.881(18) 2.18(2) 3.015(3) 159(3)
N3 H1N F5 . 0.878(18) 2.29(3) 2.994(10) 137(3)
N3 H1N F5A . 0.878(18) 2.24(3) 2.896(8) 131(3)
O2 H2O O3 . 0.837(19) 1.80(2) 2.625(3) 170(4)
O3 H3A N1 1_655 0.856(19) 2.06(2) 2.907(3) 171(4)
O3 H3B F5 2_776 0.835(19) 2.22(3) 2.988(8) 153(4)
O3 H3B F2A 2_776 0.835(19) 2.34(3) 3.112(8) 154(4)

loop_
_geom_torsion_atom_site_label_1
_geom_torsion_atom_site_label_2
_geom_torsion_atom_site_label_3
_geom_torsion_atom_site_label_4
_geom_torsion
C6 N1 N2 C12 177.3(2)
C5 C1 C2 C3 -0.2(3)
C11 C1 C2 C3 -179.0(2)
Co1 C1 C2 C3 -59.96(18)
C5 C1 C2 Co1 59.76(18)
C11 C1 C2 Co1 -119.0(3)
C1 C2 C3 C4 0.5(3)
Co1 C2 C3 C4 -58.8(2)
C1 C2 C3 Co1 59.32(18)
C2 C3 C4 C5 -0.6(3)
Co1 C3 C4 C5 -59.28(19)
C2 C3 C4 Co1 58.70(19)
C2 C1 C5 C4 -0.2(3)
C11 C1 C5 C4 178.7(2)
Co1 C1 C5 C4 59.40(19)
C2 C1 C5 Co1 -59.55(17)
C11 C1 C5 Co1 119.3(2)
C3 C4 C5 C1 0.5(3)
Co1 C4 C5 C1 -59.08(18)
C3 C4 C5 Co1 59.5(2)
N2 N1 C6 C10 176.2(2)
N2 N1 C6 C7 -3.3(4)
N2 N1 C6 Co1 90.4(3)
C10 C6 C7 C8 2.3(3)
N1 C6 C7 C8 -178.2(3)
Co1 C6 C7 C8 59.90(18)
C10 C6 C7 Co1 -57.65(18)
N1 C6 C7 Co1 121.9(3)
C6 C7 C8 C9 -1.6(3)
Co1 C7 C8 C9 59.20(19)
C6 C7 C8 Co1 -60.79(18)
C7 C8 C9 C10 0.3(3)
Co1 C8 C9 C10 59.45(19)
C7 C8 C9 Co1 -59.15(18)
C8 C9 C10 C6 1.1(3)
Co1 C9 C10 C6 60.46(18)
C8 C9 C10 Co1 -59.34(19)
N1 C6 C10 C9 178.3(2)
C7 C6 C10 C9 -2.1(3)
Co1 C6 C10 C9 -59.63(19)
N1 C6 C10 Co1 -122.0(2)
C7 C6 C10 Co1 57.55(18)
C5 C1 C11 O1 4.2(4)
C2 C1 C11 O1 -177.2(3)
Co1 C1 C11 O1 92.3(3)
C5 C1 C11 O2 -175.4(2)
C2 C1 C11 O2 3.3(4)
Co1 C1 C11 O2 -87.2(3)
N1 N2 C12 C13 177.0(2)
N1 N2 C12 C17 -3.4(4)
C17 C12 C13 C14 1.6(4)
N2 C12 C13 C14 -178.7(2)
C12 C13 C14 C15 -0.7(4)
C12 C13 C14 C18 178.0(3)
C13 C14 C15 N3 179.5(2)
C18 C14 C15 N3 0.8(4)
C13 C14 C15 C16 -0.8(4)
C18 C14 C15 C16 -179.5(3)
N3 C15 C16 C17 -179.0(2)
C14 C15 C16 C17 1.3(4)
N3 C15 C16 C19 0.9(4)
C14 C15 C16 C19 -178.8(2)
C15 C16 C17 C12 -0.3(4)
C19 C16 C17 C12 179.8(2)
C13 C12 C17 C16 -1.1(4)
N2 C12 C17 C16 179.3(2)

_cod_database_fobs_code 2242810
